data_1565930
loop_
_publ_author_name
'Oka, K.'
'Nishiki, W.'
'Takasu, M.'
'Noma, N.'
'Iwasaki, M.'

_publ_section_title
;
 Site preference of fluoride anion and potential ionic conductivity in
 fluorapatites A5(VO4)3F (A = Pb, Sr, and Ba): Pb(VO4)3F
;
_journal_name_full 'Journal of the Ceramic Society of Japan'
_journal_page_first 35
_journal_page_last 38
_journal_paper_doi 10.2109/jcersj2.130.P1-1
_journal_volume 130
_journal_year 2022
_chemical_formula_sum 'F O12 Pb5 V3'
_chemical_name_common Pb(VO4)3F
_chemical_name_mineral 'apatite analogue'
_space_group_IT_number 176
_space_group_name_Hall '-P 6c'
_space_group_name_H-M_alt 'P 63/m'
_cell_angle_alpha 90.000000
_cell_angle_beta 90.000000
_cell_angle_gamma 120.000000
_cell_formula_units_Z 2
_cell_length_a 10.10647(15)
_cell_length_b 10.10647(15)
_cell_length_c 7.35582(8)
_cell_volume 650.670(15)
_diffrn_ambient_pressure 100
_diffrn_ambient_temperature 298
_cod_data_source_file Pb5VO43F.cif
_cod_data_source_block Pb5V3O12F
_cod_original_cell_volume 650.669916
_cod_original_formula_sum 'Pb5 V3 O12 F1'
_cod_database_code 1565930

loop_
_space_group_symop_id
_space_group_symop_operation_xyz
1 x,y,z
2 -x,-y,-z
3 -y,x-y,z
4 y,-x+y,-z
5 -x+y,-x,z
6 x-y,x,-z
7 -x,-y,z+1/2
8 x,y,-z+1/2
9 y,-x+y,z+1/2
10 -y,x-y,-z+1/2
11 x-y,x,z+1/2
12 -x+y,-x,-z+1/2

loop_
_atom_site_label
_atom_site_occupancy
_atom_site_fract_x
_atom_site_fract_y
_atom_site_fract_z
_atom_site_adp_type
_atom_site_B_iso_or_equiv
_atom_site_type_symbol
Pb1 1.0 0.333333 0.666667 0.0066(3) Biso 1.16(2) Pb
Pb2 1.0 0.23690(10) 0.0055(2) 0.250000 Biso 1.52(2) Pb
V 1.0 0.4032(4) 0.3819(4) 0.250000 Biso 0.81(7) V
O1 1.0 0.3175(14) 0.4870(13) 0.250000 Biso 2.39(17) O
O2 1.0 0.5911(13) 0.4850(12) 0.250000 Biso 2.39(17) O
O3 1.0 0.3515(9) 0.2683(9) 0.0728(10) Biso 2.39(17) O
F 0.5000 0.000000 0.000000 -0.052(4) Biso 7.4(9) F
